data_4079315
loop_
_publ_author_name
'Kulangara, Shaneesh Vadake'
'Mason, Chris'
'Juba, Michael'
'Yang, Yun'
'Thapa, Indira'
'Gambarotta, Sandro'
'Korobkov, Ilia'
'Duchateau, Rob'

_publ_section_title
;
 Synthesis and Catalytic Oligomerization Activity of Chromium Catalysts of
 Ligand Systems with Switchable Connectivity
;
_journal_issue 17
_journal_name_full Organometallics
_journal_page_first 6438
_journal_paper_doi 10.1021/om300673u
_journal_volume 31
_journal_year 2012
_chemical_formula_sum 'C43.5 H53 Cl2 Cr N O3.5 P2'
_chemical_formula_weight 830.71
_chemical_name_systematic
; 
 ? 
;
_space_group_IT_number 14
_symmetry_cell_setting monoclinic
_symmetry_space_group_name_Hall '-P 2ybc'
_symmetry_space_group_name_H-M 'P 1 21/c 1'
_atom_sites_solution_hydrogens geom
_atom_sites_solution_primary direct
_atom_sites_solution_secondary difmap
_audit_creation_method SHELXL-97
_cell_angle_alpha 90.00
_cell_angle_beta 111.565(2)
_cell_angle_gamma 90.00
_cell_formula_units_Z 4
_cell_length_a 19.0788(7)
_cell_length_b 13.3281(6)
_cell_length_c 19.2683(8)
_cell_measurement_reflns_used 9869
_cell_measurement_temperature 200(2)
_cell_measurement_theta_max 23.08
_cell_measurement_theta_min 2.27
_cell_volume 4556.7(3)
_computing_cell_refinement 'APEX II, Bruker (2009)'
_computing_data_collection 'APEX II, Bruker (2009)'
_computing_data_reduction 'XPREP, Bruker (2009)'
_computing_molecular_graphics 'SHELXTL, Bruker (2004)'
_computing_publication_material 'SHELXTL, Bruker (2004)'
_computing_structure_refinement 'SHELXL-97 (Sheldrick, 2008)'
_computing_structure_solution 'SHELXS-97 (Sheldrick, 2008)'
_diffrn_ambient_temperature 200(2)
_diffrn_measured_fraction_theta_full 0.993
_diffrn_measured_fraction_theta_max 0.993
_diffrn_measurement_device_type 'Bruker APEX-II CCD'
_diffrn_measurement_method '\f and \w scans'
_diffrn_radiation_monochromator graphite
_diffrn_radiation_source 'fine-focus sealed tube'
_diffrn_radiation_type MoK\a
_diffrn_radiation_wavelength 0.71073
_diffrn_reflns_av_R_equivalents 0.0641
_diffrn_reflns_av_sigmaI/netI 0.0561
_diffrn_reflns_limit_h_max 18
_diffrn_reflns_limit_h_min -22
_diffrn_reflns_limit_k_max 14
_diffrn_reflns_limit_k_min -15
_diffrn_reflns_limit_l_max 22
_diffrn_reflns_limit_l_min -20
_diffrn_reflns_number 69472
_diffrn_reflns_theta_full 24.71
_diffrn_reflns_theta_max 24.71
_diffrn_reflns_theta_min 1.90
_exptl_absorpt_coefficient_mu 0.476
_exptl_absorpt_correction_T_max 0.9953
_exptl_absorpt_correction_T_min 0.9025
_exptl_absorpt_correction_type multi-scan
_exptl_absorpt_process_details 'SADABS, Bruker (2003)'
_exptl_crystal_colour green
_exptl_crystal_density_diffrn 1.211
_exptl_crystal_density_meas ?
_exptl_crystal_density_method 'not measured'
_exptl_crystal_description plate
_exptl_crystal_F_000 1748
_exptl_crystal_size_max 0.22
_exptl_crystal_size_mid 0.05
_exptl_crystal_size_min 0.01
_refine_diff_density_max 0.703
_refine_diff_density_min -0.517
_refine_diff_density_rms 0.084
_refine_ls_extinction_method none
_refine_ls_goodness_of_fit_ref 1.022
_refine_ls_hydrogen_treatment constr
_refine_ls_matrix_type full
_refine_ls_number_parameters 460
_refine_ls_number_reflns 7734
_refine_ls_number_restraints 12
_refine_ls_restrained_S_all 1.023
_refine_ls_R_factor_all 0.1053
_refine_ls_R_factor_gt 0.0598
_refine_ls_shift/su_max 0.001
_refine_ls_shift/su_mean 0.000
_refine_ls_structure_factor_coef Fsqd
_refine_ls_weighting_details 'calc w=1/[\s^2^(Fo^2^)+(0.1009P)^2^+3.9060P] where P=(Fo^2^+2Fc^2^)/3'
_refine_ls_weighting_scheme calc
_refine_ls_wR_factor_gt 0.1510
_refine_ls_wR_factor_ref 0.1796
_reflns_number_gt 5043
_reflns_number_total 7734
_reflns_threshold_expression >2sigma(I)
_cod_data_source_file om300673u_si_002.cif
_cod_data_source_block sg149
_cod_depositor_comments
;
The following automatic conversions were performed:

'_symmetry_cell_setting' value 'Monoclinic' changed to 'monoclinic'
according to /home/saulius/struct/CIF-dictionaries/cif_core.dic
dictionary named 'cif_core.dic' version 2.4.2 from 2011-04-26.

Automatic conversion script
Id: cif_fix_values 1891 2012-01-12 08:04:46Z andrius 

The following automatic conversions were performed:

'_exptl_crystal_density_meas' value 'n/a' was changed to '?' - the
value is perceived as not measured.

Automatic conversion script
Id: cif_fix_values 3008 2015-01-20 13:52:24Z robertas 
;
_cod_original_sg_symbol_H-M P2(1)/c
_cod_original_formula_sum 'C43.50 H53 Cl2 Cr N O3.50 P2'
_cod_database_code 4079315

loop_
_symmetry_equiv_pos_as_xyz
'x, y, z'
'-x, y+1/2, -z+1/2'
'-x, -y, -z'
'x, -y-1/2, z-1/2'

loop_
_atom_site_label
_atom_site_type_symbol
_atom_site_fract_x
_atom_site_fract_y
_atom_site_fract_z
_atom_site_U_iso_or_equiv
_atom_site_adp_type
_atom_site_occupancy
_atom_site_symmetry_multiplicity
_atom_site_calc_flag
_atom_site_refinement_flags
_atom_site_disorder_assembly
_atom_site_disorder_group
Cr1 Cr 0.17706(3) 0.97285(5) 0.45841(3) 0.0293(2) Uani 1 1 d . . .
Cl1 Cl 0.05394(6) 1.02495(9) 0.40432(7) 0.0508(3) Uani 1 1 d . . .
Cl2 Cl 0.18481(6) 0.94488(8) 0.34367(6) 0.0402(3) Uani 1 1 d . . .
N1 N 0.35540(19) 0.7739(3) 0.53014(19) 0.0369(8) Uani 1 1 d . . .
O1 O 0.27479(14) 0.91181(19) 0.50901(14) 0.0323(6) Uani 1 1 d . . .
P1 P 0.14277(5) 0.79999(8) 0.47009(5) 0.0273(3) Uani 1 1 d . . .
P2 P 0.25919(6) 0.61397(8) 0.48047(6) 0.0353(3) Uani 1 1 d . . .
C1 C 0.2264(2) 0.7468(3) 0.4580(2) 0.0291(9) Uani 1 1 d . . .
C2 C 0.1442(2) 0.7711(3) 0.5622(2) 0.0290(9) Uani 1 1 d . . .
C3 C 0.0859(2) 0.8089(3) 0.5816(2) 0.0332(9) Uani 1 1 d . . .
H3A H 0.0465 0.8464 0.5462 0.040 Uiso 1 1 calc R . .
C4 C 0.0851(3) 0.7921(3) 0.6523(2) 0.0417(11) Uani 1 1 d . . .
H4A H 0.0450 0.8176 0.6652 0.050 Uiso 1 1 calc R . .
C5 C 0.1423(3) 0.7386(3) 0.7035(2) 0.0444(11) Uani 1 1 d . . .
H5A H 0.1419 0.7277 0.7521 0.053 Uiso 1 1 calc R . .
C6 C 0.1999(3) 0.7009(4) 0.6852(3) 0.0545(13) Uani 1 1 d . . .
H6A H 0.2387 0.6628 0.7207 0.065 Uiso 1 1 calc R . .
C7 C 0.2018(2) 0.7181(4) 0.6145(2) 0.0457(12) Uani 1 1 d . . .
H7A H 0.2427 0.6935 0.6025 0.055 Uiso 1 1 calc R . .
C8 C 0.0573(2) 0.7437(3) 0.4055(2) 0.0303(9) Uani 1 1 d . . .
C9 C 0.0183(2) 0.6692(3) 0.4279(2) 0.0372(10) Uani 1 1 d . . .
H9A H 0.0359 0.6483 0.4786 0.045 Uiso 1 1 calc R . .
C10 C -0.0456(2) 0.6263(3) 0.3770(3) 0.0457(11) Uani 1 1 d . . .
H10A H -0.0719 0.5763 0.3927 0.055 Uiso 1 1 calc R . .
C11 C -0.0714(3) 0.6555(4) 0.3033(3) 0.0481(12) Uani 1 1 d . . .
H11A H -0.1147 0.6243 0.2681 0.058 Uiso 1 1 calc R . .
C12 C -0.0345(2) 0.7300(3) 0.2808(2) 0.0443(11) Uani 1 1 d . . .
H12A H -0.0529 0.7508 0.2301 0.053 Uiso 1 1 calc R . .
C13 C 0.0291(2) 0.7747(3) 0.3313(2) 0.0357(10) Uani 1 1 d . . .
H13A H 0.0537 0.8268 0.3154 0.043 Uiso 1 1 calc R . .
C14 C 0.1731(2) 0.5417(3) 0.4267(3) 0.0365(10) Uani 1 1 d . . .
C15 C 0.1435(3) 0.4767(3) 0.4667(3) 0.0426(11) Uani 1 1 d . . .
H15A H 0.1673 0.4729 0.5194 0.051 Uiso 1 1 calc R . .
C16 C 0.0819(3) 0.4195(4) 0.4318(4) 0.0619(15) Uani 1 1 d . . .
H16A H 0.0640 0.3751 0.4601 0.074 Uiso 1 1 calc R . .
C17 C 0.0452(3) 0.4253(4) 0.3559(4) 0.0613(15) Uani 1 1 d . . .
H17A H 0.0012 0.3864 0.3318 0.074 Uiso 1 1 calc R . .
C18 C 0.0727(3) 0.4879(4) 0.3149(3) 0.0518(12) Uani 1 1 d . . .
H18A H 0.0479 0.4914 0.2622 0.062 Uiso 1 1 calc R . .
C19 C 0.1360(3) 0.5457(3) 0.3498(3) 0.0433(11) Uani 1 1 d . . .
H19A H 0.1543 0.5886 0.3210 0.052 Uiso 1 1 calc R . .
C20 C 0.3121(2) 0.5950(3) 0.4185(2) 0.0393(10) Uani 1 1 d . . .
C21 C 0.3500(3) 0.5065(4) 0.4268(4) 0.0730(17) Uani 1 1 d . . .
H21A H 0.3480 0.4596 0.4631 0.088 Uiso 1 1 calc R . .
C22 C 0.3917(4) 0.4840(5) 0.3827(5) 0.092(2) Uani 1 1 d . . .
H22A H 0.4168 0.4212 0.3887 0.111 Uiso 1 1 calc R . .
C23 C 0.3971(3) 0.5495(5) 0.3321(4) 0.0750(18) Uani 1 1 d . . .
H23A H 0.4278 0.5350 0.3042 0.090 Uiso 1 1 calc R . .
C24 C 0.3585(3) 0.6357(5) 0.3214(3) 0.0708(17) Uani 1 1 d . . .
H24A H 0.3598 0.6809 0.2838 0.085 Uiso 1 1 calc R . .
C25 C 0.3168(3) 0.6598(4) 0.3646(3) 0.0595(14) Uani 1 1 d . . .
H25A H 0.2909 0.7222 0.3570 0.071 Uiso 1 1 calc R . .
C26 C 0.2920(2) 0.8163(3) 0.5030(2) 0.0300(9) Uani 1 1 d . . .
C27 C 0.4260(2) 0.8257(4) 0.5736(3) 0.0507(12) Uani 1 1 d . . .
C28 C 0.4239(3) 0.8665(5) 0.6451(4) 0.092(2) Uani 1 1 d . . .
H28A H 0.4124 0.8122 0.6735 0.138 Uiso 1 1 calc R . .
H28B H 0.3850 0.9184 0.6342 0.138 Uiso 1 1 calc R . .
H28C H 0.4731 0.8956 0.6745 0.138 Uiso 1 1 calc R . .
C29 C 0.4437(3) 0.9062(6) 0.5271(5) 0.108(3) Uani 1 1 d . . .
H29A H 0.4054 0.9591 0.5156 0.161 Uiso 1 1 calc R . .
H29B H 0.4439 0.8768 0.4806 0.161 Uiso 1 1 calc R . .
H29C H 0.4934 0.9350 0.5551 0.161 Uiso 1 1 calc R . .
C30 C 0.4864(3) 0.7443(5) 0.5903(4) 0.0827(19) Uani 1 1 d . . .
H30A H 0.4761 0.6914 0.6205 0.124 Uiso 1 1 calc R . .
H30B H 0.5360 0.7737 0.6176 0.124 Uiso 1 1 calc R . .
H30C H 0.4860 0.7155 0.5433 0.124 Uiso 1 1 calc R . .
O2 O 0.17623(15) 1.0113(2) 0.56215(15) 0.0382(7) Uani 1 1 d D . .
C31 C 0.1224(3) 1.0795(4) 0.5758(3) 0.0605(14) Uani 1 1 d D . .
H31A H 0.0722 1.0474 0.5617 0.073 Uiso 1 1 calc R . .
H31B H 0.1172 1.1421 0.5468 0.073 Uiso 1 1 calc R . .
C32 C 0.1539(4) 1.1007(7) 0.6565(4) 0.117(3) Uani 1 1 d D . .
H32A H 0.1705 1.1715 0.6649 0.141 Uiso 1 1 calc R . .
H32B H 0.1147 1.0901 0.6781 0.141 Uiso 1 1 calc R . .
C33 C 0.2126(5) 1.0400(7) 0.6901(4) 0.115(3) Uani 1 1 d D . .
H33A H 0.1970 0.9842 0.7151 0.139 Uiso 1 1 calc R . .
H33B H 0.2534 1.0778 0.7284 0.139 Uiso 1 1 calc R . .
C34 C 0.2404(3) 0.9994(5) 0.6320(3) 0.0668(16) Uani 1 1 d D . .
H34A H 0.2844 1.0380 0.6312 0.080 Uiso 1 1 calc R . .
H34B H 0.2548 0.9278 0.6415 0.080 Uiso 1 1 calc R . .
O3 O 0.22376(17) 1.1145(2) 0.46133(17) 0.0450(8) Uani 1 1 d . . .
C35 C 0.1846(4) 1.2000(5) 0.4225(6) 0.125(3) Uani 1 1 d . . .
H35A H 0.1412 1.1787 0.3780 0.150 Uiso 1 1 calc R . .
H35B H 0.1651 1.2393 0.4552 0.150 Uiso 1 1 calc R . .
C36 C 0.2338(4) 1.2604(6) 0.4003(5) 0.112(3) Uani 1 1 d . . .
H36A H 0.2181 1.2594 0.3452 0.135 Uiso 1 1 calc R . .
H36B H 0.2322 1.3306 0.4163 0.135 Uiso 1 1 calc R . .
C37 C 0.3045(5) 1.2229(7) 0.4326(8) 0.172(5) Uani 1 1 d . . .
H37A H 0.3362 1.2704 0.4707 0.207 Uiso 1 1 calc R . .
H37B H 0.3273 1.2140 0.3944 0.207 Uiso 1 1 calc R . .
C38 C 0.3017(4) 1.1270(5) 0.4673(6) 0.126(4) Uani 1 1 d . . .
H38A H 0.3361 1.1270 0.5202 0.151 Uiso 1 1 calc R . .
H38B H 0.3166 1.0719 0.4411 0.151 Uiso 1 1 calc R . .
C39 C 0.6581(7) 0.6452(9) 0.3119(7) 0.175(9) Uiso 0.50 1 d PGD A 1
C40 C 0.6226(7) 0.6035(8) 0.3564(7) 0.117(5) Uiso 0.50 1 d PGD A 1
H40A H 0.6328 0.5360 0.3729 0.140 Uiso 0.50 1 calc PR A 1
C41 C 0.5721(7) 0.6605(10) 0.3766(7) 0.136(6) Uiso 0.50 1 d PG A 1
H41A H 0.5478 0.6319 0.4070 0.163 Uiso 0.50 1 calc PR A 1
C42 C 0.5572(7) 0.7592(10) 0.3524(8) 0.169(8) Uiso 0.50 1 d PG A 1
H42A H 0.5227 0.7981 0.3662 0.203 Uiso 0.50 1 calc PR A 1
C43 C 0.5928(7) 0.8009(7) 0.3079(7) 0.138(6) Uiso 0.50 1 d PG A 1
H43A H 0.5826 0.8684 0.2914 0.166 Uiso 0.50 1 calc PR A 1
C44 C 0.6432(7) 0.7440(9) 0.2877(7) 0.124(6) Uiso 0.50 1 d PGD A 1
H44A H 0.6675 0.7725 0.2573 0.148 Uiso 0.50 1 calc PR A 1
C45 C 0.7136(17) 0.5907(18) 0.2927(18) 0.236(14) Uiso 0.50 1 d PD A 1
H45A H 0.7206 0.5240 0.3156 0.354 Uiso 0.50 1 calc PR A 1
H45B H 0.7615 0.6272 0.3110 0.354 Uiso 0.50 1 calc PR A 1
H45C H 0.6964 0.5838 0.2383 0.354 Uiso 0.50 1 calc PR A 1
O4 O 0.6565(19) 0.528(2) 0.3143(18) 0.329(15) Uiso 0.50 1 d PD B 2
C46 C 0.601(2) 0.452(3) 0.310(2) 0.278(18) Uiso 0.50 1 d PD B 2
H46A H 0.5570 0.4841 0.3164 0.334 Uiso 0.50 1 calc PR B 2
H46B H 0.6229 0.4032 0.3510 0.334 Uiso 0.50 1 calc PR B 2
C47 C 0.578(3) 0.401(3) 0.238(3) 0.37(3) Uiso 0.50 1 d PD B 2
H47A H 0.5886 0.3286 0.2457 0.449 Uiso 0.50 1 calc PR B 2
H47B H 0.5232 0.4102 0.2109 0.449 Uiso 0.50 1 calc PR B 2
C48 C 0.616(2) 0.440(3) 0.1972(16) 0.247(14) Uiso 0.50 1 d PD B 2
H48A H 0.5803 0.4641 0.1486 0.297 Uiso 0.50 1 calc PR B 2
H48B H 0.6483 0.3875 0.1876 0.297 Uiso 0.50 1 calc PR B 2
C49 C 0.665(2) 0.526(3) 0.240(2) 0.33(2) Uiso 0.50 1 d PD B 2
H49A H 0.7184 0.5157 0.2466 0.399 Uiso 0.50 1 calc PR B 2
H49B H 0.6477 0.5907 0.2136 0.399 Uiso 0.50 1 calc PR B 2

loop_
_atom_site_aniso_label
_atom_site_aniso_U_11
_atom_site_aniso_U_22
_atom_site_aniso_U_33
_atom_site_aniso_U_23
_atom_site_aniso_U_13
_atom_site_aniso_U_12
Cr1 0.0291(4) 0.0281(4) 0.0287(4) -0.0020(3) 0.0080(3) 0.0044(3)
Cl1 0.0361(6) 0.0575(8) 0.0486(7) -0.0067(6) 0.0038(5) 0.0170(5)
Cl2 0.0520(6) 0.0377(6) 0.0334(6) 0.0006(5) 0.0188(5) -0.0007(5)
N1 0.0338(19) 0.037(2) 0.040(2) 0.0007(17) 0.0136(16) 0.0052(16)
O1 0.0270(14) 0.0311(16) 0.0352(16) -0.0034(13) 0.0072(12) 0.0034(11)
P1 0.0280(5) 0.0313(6) 0.0230(5) -0.0009(4) 0.0097(4) 0.0016(4)
P2 0.0452(6) 0.0288(6) 0.0358(6) 0.0025(5) 0.0194(5) 0.0061(5)
C1 0.029(2) 0.028(2) 0.033(2) -0.0018(18) 0.0156(18) 0.0026(16)
C2 0.033(2) 0.030(2) 0.025(2) -0.0005(18) 0.0111(17) 0.0000(17)
C3 0.037(2) 0.038(2) 0.026(2) 0.0009(18) 0.0129(18) 0.0025(18)
C4 0.051(3) 0.042(3) 0.042(3) 0.003(2) 0.029(2) 0.004(2)
C5 0.062(3) 0.045(3) 0.032(3) 0.008(2) 0.023(2) 0.008(2)
C6 0.065(3) 0.069(3) 0.028(3) 0.013(2) 0.015(2) 0.027(3)
C7 0.044(3) 0.062(3) 0.033(3) 0.003(2) 0.015(2) 0.017(2)
C8 0.031(2) 0.033(2) 0.025(2) -0.0055(18) 0.0079(17) -0.0003(17)
C9 0.038(2) 0.042(3) 0.035(2) -0.002(2) 0.017(2) -0.0053(19)
C10 0.045(3) 0.044(3) 0.051(3) -0.006(2) 0.021(2) -0.012(2)
C11 0.043(3) 0.051(3) 0.043(3) -0.014(2) 0.007(2) -0.009(2)
C12 0.047(3) 0.050(3) 0.032(2) -0.001(2) 0.009(2) -0.004(2)
C13 0.037(2) 0.039(2) 0.030(2) -0.0008(19) 0.0114(19) -0.0039(19)
C14 0.045(2) 0.027(2) 0.044(3) -0.0032(19) 0.023(2) 0.0028(18)
C15 0.070(3) 0.027(2) 0.046(3) 0.006(2) 0.038(3) 0.005(2)
C16 0.079(4) 0.035(3) 0.097(5) 0.002(3) 0.062(4) -0.006(3)
C17 0.064(3) 0.047(3) 0.083(4) -0.024(3) 0.039(3) -0.015(3)
C18 0.055(3) 0.050(3) 0.056(3) -0.014(2) 0.026(3) -0.009(2)
C19 0.057(3) 0.036(3) 0.046(3) -0.008(2) 0.030(2) -0.005(2)
C20 0.042(2) 0.034(2) 0.046(3) -0.004(2) 0.020(2) 0.0048(19)
C21 0.083(4) 0.054(3) 0.101(5) 0.016(3) 0.056(4) 0.027(3)
C22 0.105(5) 0.071(4) 0.131(6) 0.003(4) 0.079(5) 0.041(4)
C23 0.070(4) 0.086(5) 0.090(5) -0.019(4) 0.055(4) 0.004(3)
C24 0.082(4) 0.087(4) 0.065(4) 0.009(3) 0.052(3) 0.016(3)
C25 0.075(4) 0.060(3) 0.060(3) 0.013(3) 0.044(3) 0.024(3)
C26 0.031(2) 0.030(2) 0.033(2) 0.0019(18) 0.0163(18) 0.0047(17)
C27 0.029(2) 0.054(3) 0.065(3) 0.000(3) 0.013(2) 0.006(2)
C28 0.042(3) 0.126(6) 0.083(5) -0.048(4) -0.005(3) 0.008(3)
C29 0.048(3) 0.103(5) 0.165(8) 0.041(5) 0.031(4) -0.015(3)
C30 0.041(3) 0.092(5) 0.103(5) -0.005(4) 0.011(3) 0.022(3)
O2 0.0348(16) 0.0417(17) 0.0357(17) -0.0082(13) 0.0100(13) 0.0080(13)
C31 0.056(3) 0.076(4) 0.054(3) -0.011(3) 0.025(3) 0.022(3)
C32 0.084(5) 0.197(9) 0.060(4) -0.052(5) 0.013(4) 0.053(5)
C33 0.119(6) 0.170(8) 0.042(4) -0.033(4) 0.012(4) 0.052(6)
C34 0.058(3) 0.087(4) 0.041(3) -0.021(3) 0.001(2) 0.025(3)
O3 0.058(2) 0.0260(16) 0.0415(18) 0.0002(14) 0.0075(15) 0.0002(14)
C35 0.091(5) 0.050(4) 0.249(11) 0.072(5) 0.080(6) 0.027(4)
C36 0.089(5) 0.085(5) 0.165(8) 0.074(5) 0.049(5) 0.015(4)
C37 0.110(7) 0.095(6) 0.331(16) 0.081(8) 0.103(9) -0.002(5)
C38 0.056(4) 0.060(4) 0.212(9) 0.045(5) -0.010(5) -0.017(3)

loop_
_atom_type_symbol
_atom_type_description
_atom_type_scat_dispersion_real
_atom_type_scat_dispersion_imag
_atom_type_scat_source
C C 0.0033 0.0016 'International Tables Vol C Tables 4.2.6.8 and 6.1.1.4'
H H 0.0000 0.0000 'International Tables Vol C Tables 4.2.6.8 and 6.1.1.4'
N N 0.0061 0.0033 'International Tables Vol C Tables 4.2.6.8 and 6.1.1.4'
O O 0.0106 0.0060 'International Tables Vol C Tables 4.2.6.8 and 6.1.1.4'
P P 0.1023 0.0942 'International Tables Vol C Tables 4.2.6.8 and 6.1.1.4'
Cl Cl 0.1484 0.1585 'International Tables Vol C Tables 4.2.6.8 and 6.1.1.4'
Cr Cr 0.3209 0.6236 'International Tables Vol C Tables 4.2.6.8 and 6.1.1.4'

loop_
_geom_angle_atom_site_label_1
_geom_angle_atom_site_label_2
_geom_angle_atom_site_label_3
_geom_angle
O1 Cr1 O2 88.02(11)
O1 Cr1 O3 92.52(12)
O2 Cr1 O3 84.51(12)
O1 Cr1 Cl2 91.47(8)
O2 Cr1 Cl2 174.17(9)
O3 Cr1 Cl2 89.71(9)
O1 Cr1 Cl1 171.48(9)
O2 Cr1 Cl1 89.65(8)
O3 Cr1 Cl1 95.41(9)
Cl2 Cr1 Cl1 91.67(5)
O1 Cr1 P1 78.29(8)
O2 Cr1 P1 92.72(9)
O3 Cr1 P1 170.52(9)
Cl2 Cr1 P1 92.87(4)
Cl1 Cr1 P1 93.64(4)
C26 N1 C27 124.3(4)
C26 O1 Cr1 125.5(2)
C8 P1 C2 105.79(18)
C8 P1 C1 110.94(18)
C2 P1 C1 109.98(18)
C8 P1 Cr1 122.32(13)
C2 P1 Cr1 112.70(13)
C1 P1 Cr1 94.49(13)
C20 P2 C14 98.63(19)
C20 P2 C1 101.28(18)
C14 P2 C1 102.11(18)
C26 C1 P1 105.1(2)
C26 C1 P2 107.7(3)
P1 C1 P2 124.5(2)
C7 C2 C3 119.3(4)
C7 C2 P1 123.2(3)
C3 C2 P1 117.5(3)
C4 C3 C2 120.3(4)
C5 C4 C3 119.8(4)
C6 C5 C4 120.5(4)
C5 C6 C7 120.3(4)
C6 C7 C2 119.8(4)
C13 C8 C9 118.6(4)
C13 C8 P1 119.5(3)
C9 C8 P1 121.9(3)
C10 C9 C8 120.4(4)
C9 C10 C11 120.4(4)
C10 C11 C12 119.8(4)
C13 C12 C11 120.6(4)
C12 C13 C8 120.2(4)
C19 C14 C15 117.2(4)
C19 C14 P2 125.2(3)
C15 C14 P2 117.7(3)
C16 C15 C14 121.6(5)
C15 C16 C17 120.5(5)
C18 C17 C16 119.5(5)
C19 C18 C17 120.4(5)
C18 C19 C14 120.8(4)
C21 C20 C25 117.0(4)
C21 C20 P2 115.8(4)
C25 C20 P2 127.2(3)
C20 C21 C22 120.8(6)
C23 C22 C21 121.1(5)
C24 C23 C22 119.0(5)
C23 C24 C25 120.9(5)
C20 C25 C24 121.1(5)
N1 C26 O1 128.5(4)
N1 C26 C1 114.9(3)
O1 C26 C1 116.6(3)
N1 C27 C28 111.5(4)
N1 C27 C29 110.7(4)
C28 C27 C29 112.0(6)
N1 C27 C30 104.4(4)
C28 C27 C30 109.7(5)
C29 C27 C30 108.2(5)
C34 O2 C31 107.9(3)
C34 O2 Cr1 124.3(3)
C31 O2 Cr1 125.6(3)
O2 C31 C32 105.5(4)
C33 C32 C31 109.9(5)
C32 C33 C34 108.5(6)
O2 C34 C33 104.0(4)
C35 O3 C38 105.9(4)
C35 O3 Cr1 125.4(4)
C38 O3 Cr1 121.4(3)
C36 C35 O3 109.8(5)
C37 C36 C35 108.0(6)
C36 C37 C38 109.6(7)
C37 C38 O3 105.9(6)
C45 C39 C40 121.9(8)
C45 C39 C44 118.1(8)
C40 C39 C44 120.0
C41 C40 C39 120.0
C42 C41 C40 120.0
C41 C42 C43 120.0
C44 C43 C42 120.0
C43 C44 C39 120.0
C46 O4 C49 106.0(17)
O4 C46 C47 109.7(18)
C48 C47 C46 109.6(19)
C47 C48 C49 108.9(18)
O4 C49 C48 105.5(17)

loop_
_geom_bond_atom_site_label_1
_geom_bond_atom_site_label_2
_geom_bond_distance
Cr1 O1 1.937(3)
Cr1 O2 2.069(3)
Cr1 O3 2.079(3)
Cr1 Cl2 2.2998(12)
Cr1 Cl1 2.2991(12)
Cr1 P1 2.4280(12)
N1 C26 1.261(5)
N1 C27 1.471(6)
O1 C26 1.331(5)
P1 C8 1.811(4)
P1 C2 1.805(4)
P1 C1 1.837(4)
P2 C20 1.843(4)
P2 C14 1.857(4)
P2 C1 1.874(4)
C1 C26 1.542(5)
C2 C7 1.382(6)
C2 C3 1.392(5)
C3 C4 1.386(6)
C4 C5 1.372(6)
C5 C6 1.367(6)
C6 C7 1.394(6)
C8 C13 1.392(6)
C8 C9 1.401(6)
C9 C10 1.377(6)
C10 C11 1.376(7)
C11 C12 1.377(6)
C12 C13 1.381(6)
C14 C19 1.388(6)
C14 C15 1.408(6)
C15 C16 1.353(7)
C16 C17 1.372(8)
C17 C18 1.379(7)
C18 C19 1.381(6)
C20 C21 1.362(6)
C20 C25 1.378(6)
C21 C22 1.393(8)
C22 C23 1.341(9)
C23 C24 1.339(8)
C24 C25 1.384(7)
C27 C28 1.495(8)
C27 C29 1.513(8)
C27 C30 1.529(7)
O2 C34 1.458(5)
O2 C31 1.466(5)
C31 C32 1.473(8)
C32 C33 1.339(9)
C33 C34 1.506(8)
O3 C35 1.417(6)
O3 C38 1.458(7)
C35 C36 1.416(9)
C36 C37 1.357(10)
C37 C38 1.453(10)
C39 C45 1.440(17)
C39 C40 1.3900
C39 C44 1.3900
C40 C41 1.3900
C41 C42 1.3900
C42 C43 1.3900
C43 C44 1.3900
O4 C46 1.434(18)
O4 C49 1.495(19)
C46 C47 1.466(19)
C47 C48 1.35(2)
C48 C49 1.52(2)

loop_
_geom_torsion_atom_site_label_1
_geom_torsion_atom_site_label_2
_geom_torsion_atom_site_label_3
_geom_torsion_atom_site_label_4
_geom_torsion
O2 Cr1 O1 C26 122.0(3)
O3 Cr1 O1 C26 -153.6(3)
Cl2 Cr1 O1 C26 -63.8(3)
Cl1 Cr1 O1 C26 47.7(7)
P1 Cr1 O1 C26 28.8(3)
O1 Cr1 P1 C8 -153.01(17)
O2 Cr1 P1 C8 119.58(16)
O3 Cr1 P1 C8 -167.7(6)
Cl2 Cr1 P1 C8 -62.10(15)
Cl1 Cr1 P1 C8 29.75(15)
O1 Cr1 P1 C2 79.14(16)
O2 Cr1 P1 C2 -8.28(16)
O3 Cr1 P1 C2 64.5(6)
Cl2 Cr1 P1 C2 170.04(14)
Cl1 Cr1 P1 C2 -98.10(14)
O1 Cr1 P1 C1 -34.71(15)
O2 Cr1 P1 C1 -122.13(15)
O3 Cr1 P1 C1 -49.4(6)
Cl2 Cr1 P1 C1 56.19(13)
Cl1 Cr1 P1 C1 148.05(13)
C8 P1 C1 C26 168.0(2)
C2 P1 C1 C26 -75.3(3)
Cr1 P1 C1 C26 40.8(2)
C8 P1 C1 P2 -67.4(3)
C2 P1 C1 P2 49.3(3)
Cr1 P1 C1 P2 165.4(2)
C20 P2 C1 C26 -81.5(3)
C14 P2 C1 C26 177.0(3)
C20 P2 C1 P1 155.0(3)
C14 P2 C1 P1 53.5(3)
C8 P1 C2 C7 121.0(4)
C1 P1 C2 C7 1.1(4)
Cr1 P1 C2 C7 -102.9(4)
C8 P1 C2 C3 -62.2(4)
C1 P1 C2 C3 177.9(3)
Cr1 P1 C2 C3 73.9(3)
C7 C2 C3 C4 -1.0(6)
P1 C2 C3 C4 -177.9(3)
C2 C3 C4 C5 0.5(6)
C3 C4 C5 C6 -0.6(7)
C4 C5 C6 C7 1.3(8)
C5 C6 C7 C2 -1.9(8)
C3 C2 C7 C6 1.7(7)
P1 C2 C7 C6 178.4(4)
C2 P1 C8 C13 162.6(3)
C1 P1 C8 C13 -78.2(4)
Cr1 P1 C8 C13 31.8(4)
C2 P1 C8 C9 -17.5(4)
C1 P1 C8 C9 101.8(3)
Cr1 P1 C8 C9 -148.3(3)
C13 C8 C9 C10 1.5(6)
P1 C8 C9 C10 -178.5(3)
C8 C9 C10 C11 0.5(7)
C9 C10 C11 C12 -1.8(7)
C10 C11 C12 C13 1.0(7)
C11 C12 C13 C8 1.0(7)
C9 C8 C13 C12 -2.3(6)
P1 C8 C13 C12 177.7(3)
C20 P2 C14 C19 -43.6(4)
C1 P2 C14 C19 60.0(4)
C20 P2 C14 C15 135.7(3)
C1 P2 C14 C15 -120.7(3)
C19 C14 C15 C16 0.8(6)
P2 C14 C15 C16 -178.6(4)
C14 C15 C16 C17 -1.6(7)
C15 C16 C17 C18 1.7(8)
C16 C17 C18 C19 -1.0(7)
C17 C18 C19 C14 0.1(7)
C15 C14 C19 C18 0.0(6)
P2 C14 C19 C18 179.3(3)
C14 P2 C20 C21 -81.8(4)
C1 P2 C20 C21 173.9(4)
C14 P2 C20 C25 97.5(5)
C1 P2 C20 C25 -6.8(5)
C25 C20 C21 C22 0.4(9)
P2 C20 C21 C22 179.8(5)
C20 C21 C22 C23 1.5(11)
C21 C22 C23 C24 -3.4(11)
C22 C23 C24 C25 3.5(10)
C21 C20 C25 C24 -0.3(8)
P2 C20 C25 C24 -179.6(4)
C23 C24 C25 C20 -1.6(9)
C27 N1 C26 O1 -2.2(6)
C27 N1 C26 C1 178.6(4)
Cr1 O1 C26 N1 174.6(3)
Cr1 O1 C26 C1 -6.3(4)
P1 C1 C26 N1 149.6(3)
P2 C1 C26 N1 15.0(4)
P1 C1 C26 O1 -29.6(4)
P2 C1 C26 O1 -164.2(3)
C26 N1 C27 C28 64.3(6)
C26 N1 C27 C29 -61.1(6)
C26 N1 C27 C30 -177.3(4)
O1 Cr1 O2 C34 8.2(4)
O3 Cr1 O2 C34 -84.5(4)
Cl2 Cr1 O2 C34 -76.9(9)
Cl1 Cr1 O2 C34 180.0(4)
P1 Cr1 O2 C34 86.4(4)
O1 Cr1 O2 C31 169.1(4)
O3 Cr1 O2 C31 76.4(4)
Cl2 Cr1 O2 C31 84.1(9)
Cl1 Cr1 O2 C31 -19.1(4)
P1 Cr1 O2 C31 -112.7(4)
C34 O2 C31 C32 -4.3(7)
Cr1 O2 C31 C32 -167.8(5)
O2 C31 C32 C33 -9.5(10)
C31 C32 C33 C34 19.1(11)
C31 O2 C34 C33 14.7(7)
Cr1 O2 C34 C33 178.5(5)
C32 C33 C34 O2 -21.1(9)
O1 Cr1 O3 C35 169.6(5)
O2 Cr1 O3 C35 -102.6(5)
Cl2 Cr1 O3 C35 78.2(5)
Cl1 Cr1 O3 C35 -13.5(5)
P1 Cr1 O3 C35 -176.0(6)
O1 Cr1 O3 C38 24.0(5)
O2 Cr1 O3 C38 111.8(5)
Cl2 Cr1 O3 C38 -67.5(5)
Cl1 Cr1 O3 C38 -159.1(5)
P1 Cr1 O3 C38 38.4(9)
C38 O3 C35 C36 3.9(10)
Cr1 O3 C35 C36 -146.1(6)
O3 C35 C36 C37 -8.2(12)
C35 C36 C37 C38 9.2(14)
C36 C37 C38 O3 -6.8(13)
C35 O3 C38 C37 1.6(10)
Cr1 O3 C38 C37 153.0(7)
C45 C39 C40 C41 177(2)
C44 C39 C40 C41 0.0
C39 C40 C41 C42 0.0
C40 C41 C42 C43 0.0
C41 C42 C43 C44 0.0
C42 C43 C44 C39 0.0
C45 C39 C44 C43 -177(2)
C40 C39 C44 C43 0.0
C49 O4 C46 C47 3(5)
O4 C46 C47 C48 1(6)
C46 C47 C48 C49 -4(6)
C46 O4 C49 C48 -5(5)
C47 C48 C49 O4 5(6)
